data_7127773
loop_
_publ_author_name
'Yang, Xin'
'Wei, Rui'
'Shi, Yaping'
'Liu, Liu Leo'
'Wu, Yile'
'Zhao, Yufen'
'Stephan, Douglas W.'

_publ_section_title
;
 Oxyphosphoranes as precursors to bridging phosphate-catecholate ligands.
;
_journal_issue 10
_journal_name_full 'Chemical communications (Cambridge, England)'
_journal_page_first 1194
_journal_page_last 1197
_journal_paper_doi 10.1039/d0cc07736d
_journal_volume 57
_journal_year 2021
_chemical_formula_moiety 'C12 H13 Cl6 O6 P Zr'
_chemical_formula_sum 'C12 H13 Cl6 O6 P Zr'
_chemical_formula_weight 588.11
_chemical_properties_physical Moisture-sensitive
_space_group_crystal_system monoclinic
_space_group_IT_number 14
_space_group_name_Hall '-P 2ybc'
_space_group_name_H-M_alt 'P 1 21/c 1'
_atom_sites_solution_hydrogens geom
_atom_sites_solution_primary dual
_audit_creation_date 2020-09-03
_audit_creation_method
;
Olex2 1.2
(compiled 2018.05.29 svn.r3508 for OlexSys, GUI svn.r5506)
;
_audit_update_record
;
2020-11-01 deposited with the CCDC.	2021-01-04 downloaded from the CCDC.
;
_cell_angle_alpha 90
_cell_angle_beta 99.301(2)
_cell_angle_gamma 90
_cell_formula_units_Z 4
_cell_length_a 9.6112(5)
_cell_length_b 11.6372(6)
_cell_length_c 18.1370(10)
_cell_measurement_reflns_used 9953
_cell_measurement_temperature 100(2)
_cell_measurement_theta_max 71.99
_cell_measurement_theta_min 4.53
_cell_volume 2001.91(18)
_computing_cell_refinement 'SAINT V8.40B (?, 2016)'
_computing_data_reduction 'SAINT V8.40B (?, 2016)'
_computing_molecular_graphics 'Olex2 (Dolomanov et al., 2009)'
_computing_publication_material 'Olex2 (Dolomanov et al., 2009)'
_computing_structure_refinement 'XL (Sheldrick, 2008)'
_computing_structure_solution 'XT (Sheldrick, 2015)'
_diffrn_ambient_temperature 100.0
_diffrn_measured_fraction_theta_full 1.000
_diffrn_measured_fraction_theta_max 0.993
_diffrn_measurement_device_type 'Bruker APEX-II CCD'
_diffrn_measurement_method '\f and \w scans'
_diffrn_radiation_type CuK\a
_diffrn_radiation_wavelength 1.54178
_diffrn_reflns_av_R_equivalents 0.0704
_diffrn_reflns_av_unetI/netI 0.0267
_diffrn_reflns_Laue_measured_fraction_full 1.000
_diffrn_reflns_Laue_measured_fraction_max 0.993
_diffrn_reflns_limit_h_max 11
_diffrn_reflns_limit_h_min -11
_diffrn_reflns_limit_k_max 14
_diffrn_reflns_limit_k_min -14
_diffrn_reflns_limit_l_max 22
_diffrn_reflns_limit_l_min -22
_diffrn_reflns_number 49347
_diffrn_reflns_point_group_measured_fraction_full 1.000
_diffrn_reflns_point_group_measured_fraction_max 0.993
_diffrn_reflns_theta_full 67.679
_diffrn_reflns_theta_max 72.443
_diffrn_reflns_theta_min 4.532
_diffrn_standards_number 0
_exptl_absorpt_coefficient_mu 12.894
_exptl_absorpt_correction_T_max 0.7536
_exptl_absorpt_correction_T_min 0.4941
_exptl_absorpt_correction_type multi-scan
_exptl_absorpt_process_details
;
SADABS-2016/2 (Bruker,2016/2) was used for absorption correction.
wR2(int) was 0.1419 before and 0.0906 after correction.
The Ratio of minimum to maximum transmission is 0.6557.
The \l/2 correction factor is Not present.
;
_exptl_crystal_colour colourless
_exptl_crystal_density_diffrn 1.951
_exptl_crystal_description plate
_exptl_crystal_F_000 1160
_exptl_crystal_recrystallization_method 'Re-crystallisation from solvent: thf'
_exptl_crystal_size_max 0.1
_exptl_crystal_size_mid 0.09
_exptl_crystal_size_min 0.03
_refine_diff_density_max 1.329
_refine_diff_density_min -0.401
_refine_diff_density_rms 0.108
_refine_ls_extinction_method none
_refine_ls_goodness_of_fit_ref 1.073
_refine_ls_hydrogen_treatment constr
_refine_ls_matrix_type full
_refine_ls_number_parameters 236
_refine_ls_number_reflns 3948
_refine_ls_number_restraints 0
_refine_ls_restrained_S_all 1.073
_refine_ls_R_factor_all 0.0306
_refine_ls_R_factor_gt 0.0291
_refine_ls_shift/su_max 0.001
_refine_ls_shift/su_mean 0.000
_refine_ls_structure_factor_coef Fsqd
_refine_ls_weighting_details 'w=1/[\s^2^(Fo^2^)+(0.0463P)^2^+1.9516P] where P=(Fo^2^+2Fc^2^)/3'
_refine_ls_weighting_scheme calc
_refine_ls_wR_factor_gt 0.0777
_refine_ls_wR_factor_ref 0.0787
_reflns_Friedel_coverage 0.000
_reflns_number_gt 3732
_reflns_number_total 3948
_reflns_threshold_expression 'I > 2\s(I)'
_cod_data_source_file d0cc07736d2.cif
_cod_data_source_block 1_CCDC1
_cod_depositor_comments
;
The following automatic conversions were performed:

data item '_exptl_absorpt_correction_type' value 'Multi-Scan' was
changed to 'multi-scan' in accordance with the
/home/data/users/saulius/crontab/automatic-downloads/rss-feeds/RSC/lib/dictionaries/cif_core.dic
dictionary named 'cif_core.dic' version 2.4.2 last updated on
2011-04-26.

Automatic conversion script
Id: cif_fix_values 7556 2019-12-06 15:28:31Z antanas 

 Adding full bibliography for 7127772--7127775.cif.
;
_cod_database_code 7127773
_shelx_shelxl_version_number 2018/3
_shelx_space_group_comment
;
The symmetry employed for this shelxl refinement is uniquely defined
by the following loop, which should always be used as a source of
symmetry information in preference to the above space-group names.
They are only intended as comments.
;
_shelx_estimated_absorpt_t_max 0.698
_shelx_estimated_absorpt_t_min 0.359
_olex2_refinement_description
;
1. Fixed Uiso
 At 1.2 times of:
  All C(H,H) groups
 At 1.5 times of:
  All C(H,H,H) groups
2.a Secondary CH2 refined with riding coordinates:
 C9(H9A,H9B), C10(H10A,H10B), C11(H11A,H11B), C7(H7A,H7B), C12(H12A,H12B)
2.b Idealised Me refined as rotating group:
 C8(H8A,H8B,H8C)
;
_olex2_submission_special_instructions 'No special instructions were received'

loop_
_space_group_symop_operation_xyz
'x, y, z'
'-x, y+1/2, -z+1/2'
'-x, -y, -z'
'x, -y-1/2, z-1/2'

loop_
_atom_site_label
_atom_site_type_symbol
_atom_site_fract_x
_atom_site_fract_y
_atom_site_fract_z
_atom_site_U_iso_or_equiv
_atom_site_adp_type
_atom_site_occupancy
_atom_site_site_symmetry_order
_atom_site_calc_flag
_atom_site_refinement_flags_posn
_atom_site_refinement_flags_adp
_atom_site_refinement_flags_occupancy
_atom_site_disorder_assembly
_atom_site_disorder_group
Zr1 Zr 0.65320(2) 0.40253(2) 0.61458(2) 0.01625(8) Uani 1 1 d . . . . .
Cl3 Cl 0.66438(7) 0.12494(5) 0.44018(3) 0.02574(14) Uani 1 1 d . . . . .
Cl1 Cl 0.57657(7) 0.30273(5) 0.71876(3) 0.02558(14) Uani 1 1 d . . . . .
Cl2 Cl 0.89095(6) 0.33106(5) 0.64128(4) 0.02737(15) Uani 1 1 d . . . . .
P1 P 0.31552(6) 0.46244(5) 0.55113(3) 0.01793(14) Uani 1 1 d . . . . .
Cl4 Cl 0.42063(8) -0.03179(5) 0.35592(4) 0.03209(16) Uani 1 1 d . . . . .
Cl6 Cl 0.04580(7) 0.20153(6) 0.49237(4) 0.03173(16) Uani 1 1 d . . . . .
Cl5 Cl 0.11201(8) 0.00598(6) 0.38296(4) 0.03788(18) Uani 1 1 d . . . . .
O5 O 0.56654(18) 0.29113(14) 0.54015(9) 0.0193(3) Uani 1 1 d . . . . .
O6 O 0.71195(18) 0.54507(14) 0.69304(9) 0.0201(3) Uani 1 1 d . . . . .
O3 O 0.29209(18) 0.48596(15) 0.46845(9) 0.0201(3) Uani 1 1 d . . . . .
O1 O 0.45848(18) 0.49457(15) 0.59346(10) 0.0206(3) Uani 1 1 d . . . . .
O2 O 0.29096(19) 0.32793(15) 0.56264(10) 0.0212(4) Uani 1 1 d . . . . .
O4 O 0.1970(2) 0.52209(17) 0.58528(11) 0.0262(4) Uani 1 1 d . . . . .
C1 C 0.3235(3) 0.2449(2) 0.51356(13) 0.0193(5) Uani 1 1 d . . . . .
C3 C 0.4921(3) 0.1422(2) 0.45356(14) 0.0211(5) Uani 1 1 d . . . . .
C2 C 0.4634(3) 0.2275(2) 0.50342(13) 0.0186(5) Uani 1 1 d . . . . .
C4 C 0.3834(3) 0.0742(2) 0.41565(14) 0.0242(5) Uani 1 1 d . . . . .
C6 C 0.2151(3) 0.1771(2) 0.47653(14) 0.0236(5) Uani 1 1 d . . . . .
C9 C 0.6678(3) 0.6655(2) 0.68046(15) 0.0236(5) Uani 1 1 d . . . . .
H9A H 0.567182 0.675034 0.685045 0.028 Uiso 1 1 calc R . . . .
H9B H 0.681791 0.691486 0.630201 0.028 Uiso 1 1 calc R . . . .
C5 C 0.2456(3) 0.0914(2) 0.42791(15) 0.0262(6) Uani 1 1 d . . . . .
C10 C 0.7611(3) 0.7324(2) 0.74068(15) 0.0247(5) Uani 1 1 d . . . . .
H10A H 0.714215 0.803712 0.753624 0.030 Uiso 1 1 calc R . . . .
H10B H 0.852211 0.752326 0.725145 0.030 Uiso 1 1 calc R . . . .
C11 C 0.7812(3) 0.6481(2) 0.80551(15) 0.0276(6) Uani 1 1 d . . . . .
H11A H 0.866764 0.666644 0.841718 0.033 Uiso 1 1 calc R . . . .
H11B H 0.698490 0.648093 0.831752 0.033 Uiso 1 1 calc R . . . .
C7 C 0.2007(3) 0.5373(3) 0.66537(16) 0.0320(6) Uani 1 1 d . . . . .
H7A H 0.298688 0.551035 0.690309 0.038 Uiso 1 1 calc R . . . .
H7B H 0.165064 0.467276 0.687113 0.038 Uiso 1 1 calc R . . . .
C12 C 0.7964(3) 0.5336(2) 0.76796(14) 0.0270(6) Uani 1 1 d . . . . .
H12A H 0.896428 0.518042 0.764525 0.032 Uiso 1 1 calc R . . . .
H12B H 0.760099 0.470365 0.796042 0.032 Uiso 1 1 calc R . . . .
C8 C 0.1103(4) 0.6377(3) 0.67684(19) 0.0406(7) Uani 1 1 d . . . . .
H8A H 0.014771 0.625178 0.649666 0.061 Uiso 1 1 calc GR . . . .
H8B H 0.149865 0.707424 0.658138 0.061 Uiso 1 1 calc GR . . . .
H8C H 0.106770 0.646414 0.730245 0.061 Uiso 1 1 calc GR . . . .

loop_
_atom_site_aniso_label
_atom_site_aniso_U_11
_atom_site_aniso_U_22
_atom_site_aniso_U_33
_atom_site_aniso_U_23
_atom_site_aniso_U_13
_atom_site_aniso_U_12
Zr1 0.01783(13) 0.01400(12) 0.01622(12) -0.00155(6) 0.00069(8) -0.00048(6)
Cl3 0.0308(3) 0.0226(3) 0.0238(3) -0.0036(2) 0.0043(2) 0.0043(2)
Cl1 0.0311(3) 0.0239(3) 0.0223(3) 0.0006(2) 0.0062(2) -0.0056(2)
Cl2 0.0217(3) 0.0265(3) 0.0331(3) 0.0009(2) 0.0020(2) 0.0058(2)
P1 0.0184(3) 0.0174(3) 0.0181(3) -0.0024(2) 0.0030(2) 0.0003(2)
Cl4 0.0499(4) 0.0182(3) 0.0247(3) -0.0069(2) -0.0045(3) 0.0019(3)
Cl6 0.0234(3) 0.0409(4) 0.0298(3) 0.0024(3) 0.0012(3) -0.0085(3)
Cl5 0.0411(4) 0.0318(4) 0.0358(4) -0.0043(3) -0.0086(3) -0.0166(3)
O5 0.0227(8) 0.0159(8) 0.0190(8) -0.0036(6) 0.0023(7) -0.0026(6)
O6 0.0251(9) 0.0154(8) 0.0176(8) -0.0011(6) -0.0035(7) 0.0001(7)
O3 0.0219(8) 0.0184(8) 0.0195(8) -0.0007(6) 0.0015(7) -0.0011(6)
O1 0.0194(8) 0.0185(8) 0.0231(8) -0.0032(7) 0.0007(7) 0.0021(7)
O2 0.0257(9) 0.0202(9) 0.0185(8) -0.0004(7) 0.0059(7) -0.0023(7)
O4 0.0240(9) 0.0309(10) 0.0245(9) -0.0044(7) 0.0058(7) 0.0048(7)
C1 0.0263(12) 0.0144(11) 0.0167(11) 0.0019(9) 0.0018(9) -0.0024(9)
C3 0.0300(13) 0.0141(11) 0.0184(11) 0.0009(9) 0.0011(10) 0.0008(9)
C2 0.0249(12) 0.0127(10) 0.0166(11) 0.0013(9) -0.0008(9) -0.0019(9)
C4 0.0389(15) 0.0147(11) 0.0166(11) 0.0003(9) -0.0031(10) -0.0003(10)
C6 0.0264(13) 0.0231(12) 0.0196(11) 0.0058(10) -0.0009(10) -0.0045(10)
C9 0.0298(13) 0.0169(12) 0.0228(12) -0.0033(9) 0.0004(10) 0.0024(10)
C5 0.0337(15) 0.0186(12) 0.0227(13) 0.0025(9) -0.0062(11) -0.0091(10)
C10 0.0257(13) 0.0199(12) 0.0278(13) -0.0061(10) 0.0019(10) -0.0020(10)
C11 0.0309(14) 0.0299(14) 0.0207(12) -0.0063(11) 0.0000(10) -0.0017(11)
C7 0.0331(15) 0.0393(16) 0.0238(13) -0.0013(11) 0.0051(11) 0.0062(12)
C12 0.0356(15) 0.0241(13) 0.0177(12) 0.0001(10) -0.0063(10) -0.0007(11)
C8 0.051(2) 0.0380(17) 0.0337(16) -0.0026(13) 0.0107(14) 0.0100(15)

loop_
_atom_type_symbol
_atom_type_description
_atom_type_scat_dispersion_real
_atom_type_scat_dispersion_imag
_atom_type_scat_source
C C 0.0181 0.0091 'International Tables Vol C Tables 4.2.6.8 and 6.1.1.4'
H H 0.0000 0.0000 'International Tables Vol C Tables 4.2.6.8 and 6.1.1.4'
Cl Cl 0.3639 0.7018 'International Tables Vol C Tables 4.2.6.8 and 6.1.1.4'
O O 0.0492 0.0322 'International Tables Vol C Tables 4.2.6.8 and 6.1.1.4'
P P 0.2955 0.4335 'International Tables Vol C Tables 4.2.6.8 and 6.1.1.4'
Zr Zr -0.1862 2.2449 'International Tables Vol C Tables 4.2.6.8 and 6.1.1.4'

loop_
_geom_angle_atom_site_label_1
_geom_angle_atom_site_label_2
_geom_angle_atom_site_label_3
_geom_angle
_geom_angle_site_symmetry_1
_geom_angle_site_symmetry_3
_geom_angle_publ_flag
Cl2 Zr1 Cl1 94.33(2) . . ?
O5 Zr1 Cl1 94.07(5) . . ?
O5 Zr1 Cl2 101.20(5) . . ?
O5 Zr1 O6 169.05(7) . . ?
O5 Zr1 O3 92.42(7) . 3_666 ?
O5 Zr1 O1 86.88(7) . . ?
O6 Zr1 Cl1 86.32(5) . . ?
O6 Zr1 Cl2 89.68(5) . . ?
O3 Zr1 Cl1 170.62(5) 3_666 . ?
O3 Zr1 Cl2 91.04(5) 3_666 . ?
O3 Zr1 O6 86.02(6) 3_666 . ?
O3 Zr1 O1 82.90(7) 3_666 . ?
O1 Zr1 Cl1 90.70(5) . . ?
O1 Zr1 Cl2 170.13(5) . . ?
O1 Zr1 O6 82.17(7) . . ?
O3 P1 O1 116.06(10) . . ?
O3 P1 O2 107.83(10) . . ?
O3 P1 O4 108.43(10) . . ?
O1 P1 O2 108.49(10) . . ?
O1 P1 O4 110.74(10) . . ?
O4 P1 O2 104.65(10) . . ?
C2 O5 Zr1 156.28(16) . . ?
C9 O6 Zr1 125.50(14) . . ?
C9 O6 C12 109.37(18) . . ?
C12 O6 Zr1 125.07(14) . . ?
P1 O3 Zr1 143.67(11) . 3_666 ?
P1 O1 Zr1 131.78(10) . . ?
C1 O2 P1 123.05(15) . . ?
C7 O4 P1 123.55(18) . . ?
O2 C1 C2 120.5(2) . . ?
O2 C1 C6 118.5(2) . . ?
C6 C1 C2 121.0(2) . . ?
C2 C3 Cl3 117.9(2) . . ?
C4 C3 Cl3 121.5(2) . . ?
C4 C3 C2 120.6(2) . . ?
O5 C2 C1 120.6(2) . . ?
O5 C2 C3 120.7(2) . . ?
C3 C2 C1 118.7(2) . . ?
C3 C4 Cl4 120.1(2) . . ?
C5 C4 Cl4 120.3(2) . . ?
C5 C4 C3 119.6(2) . . ?
C1 C6 Cl6 118.8(2) . . ?
C1 C6 C5 119.6(2) . . ?
C5 C6 Cl6 121.6(2) . . ?
O6 C9 C10 104.8(2) . . ?
C4 C5 Cl5 119.8(2) . . ?
C4 C5 C6 120.4(2) . . ?
C6 C5 Cl5 119.8(2) . . ?
C9 C10 C11 102.3(2) . . ?
C12 C11 C10 103.3(2) . . ?
O4 C7 C8 108.3(2) . . ?
O6 C12 C11 104.9(2) . . ?

loop_
_geom_bond_atom_site_label_1
_geom_bond_atom_site_label_2
_geom_bond_distance
_geom_bond_site_symmetry_2
_geom_bond_publ_flag
Zr1 Cl1 2.4313(6) . ?
Zr1 Cl2 2.4063(6) . ?
Zr1 O5 1.9578(17) . ?
Zr1 O6 2.1990(17) . ?
Zr1 O3 2.1176(17) 3_666 ?
Zr1 O1 2.1366(17) . ?
Cl3 C3 1.723(3) . ?
P1 O3 1.5051(18) . ?
P1 O1 1.5087(18) . ?
P1 O2 1.6016(18) . ?
P1 O4 1.5463(18) . ?
Cl4 C4 1.717(3) . ?
Cl6 C6 1.721(3) . ?
Cl5 C5 1.721(3) . ?
O5 C2 1.327(3) . ?
O6 C9 1.472(3) . ?
O6 C12 1.472(3) . ?
O2 C1 1.384(3) . ?
O4 C7 1.458(3) . ?
C1 C2 1.400(4) . ?
C1 C6 1.390(4) . ?
C3 C2 1.400(3) . ?
C3 C4 1.400(4) . ?
C4 C5 1.393(4) . ?
C6 C5 1.394(4) . ?
C9 C10 1.512(4) . ?
C10 C11 1.520(4) . ?
C11 C12 1.514(4) . ?
C7 C8 1.490(4) . ?
